data_7045709
loop_
_publ_author_name
'Dong, Shunxi'
'Wang, Long'
'Wang, Tongdao'
'Daniliuc, Constantin G.'
'Brinkk\"otter, Melanie'
'Eckert, Hellmut'
'Kehr, Gerald'
'Erker, Gerhard'

_publ_section_title
;
 Formation and reactions of active five-membered phosphane/borane
 frustrated Lewis pair ring systems.
;
_journal_issue 13
_journal_name_full 'Dalton transactions (Cambridge, England : 2003)'
_journal_page_first 4449
_journal_page_last 4454
_journal_paper_doi 10.1039/c8dt00672e
_journal_volume 47
_journal_year 2018
_chemical_formula_sum 'C25 H31 B F5 P'
_chemical_formula_weight 468.28
_space_group_crystal_system monoclinic
_space_group_IT_number 14
_space_group_name_Hall '-P 2yn'
_space_group_name_H-M_alt 'P 1 21/n 1'
_symmetry_space_group_name_Hall '-P 2yn'
_symmetry_space_group_name_H-M 'P 1 21/n 1'
_atom_sites_solution_hydrogens mixed
_audit_update_record
;
2017-12-18 deposited with the CCDC.
2018-02-21 downloaded from the CCDC.
;
_cell_angle_alpha 90
_cell_angle_beta 100.647(2)
_cell_angle_gamma 90
_cell_formula_units_Z 4
_cell_length_a 12.4707(4)
_cell_length_b 11.7399(4)
_cell_length_c 16.9189(5)
_cell_measurement_reflns_used 9224
_cell_measurement_temperature 100.(2)
_cell_measurement_theta_max 67.5182
_cell_measurement_theta_min 4.6107
_cell_volume 2434.36(14)
_computing_cell_refinement 'SAINT V8.34A (Bruker AXS Inc., 2013)'
_computing_data_collection 'APEX2 v.2014.1--1 (Bruker AXS Inc., 2014)'
_computing_data_reduction 'SAINT V8.34A (Bruker AXS Inc., 2013)'
_computing_molecular_graphics 'APEX2 v.2014.1--1 (Bruker AXS Inc., 2014)'
_computing_publication_material 'APEX2 v.2014.1--1 (Bruker AXS Inc., 2014)'
_computing_structure_refinement 'SHELXL-2014/7 (Sheldrick, 2014)'
_computing_structure_solution 'SHELXL--2014 (Sheldrick, 2014)'
_diffrn_ambient_temperature 100.(2)
_diffrn_detector_area_resol_mean 8.3333
_diffrn_measured_fraction_theta_full 0.999
_diffrn_measured_fraction_theta_max 0.999
_diffrn_measurement_device_type 'KappaCCD APEXII'
_diffrn_measurement_method 'phi / omega scans'
_diffrn_radiation_monochromator graphite
_diffrn_radiation_type CuK\a
_diffrn_radiation_wavelength 1.54178
_diffrn_reflns_av_R_equivalents 0.0714
_diffrn_reflns_av_unetI/netI 0.0329
_diffrn_reflns_limit_h_max 14
_diffrn_reflns_limit_h_min -14
_diffrn_reflns_limit_k_max 13
_diffrn_reflns_limit_k_min -13
_diffrn_reflns_limit_l_max 20
_diffrn_reflns_limit_l_min -20
_diffrn_reflns_number 39734
_diffrn_reflns_theta_full 66.59
_diffrn_reflns_theta_max 66.59
_diffrn_reflns_theta_min 4.07
_diffrn_source 'fine-focus sealed tube'
_diffrn_source_type 'fine-focus sealed tube'
_exptl_absorpt_coefficient_mu 1.426
_exptl_absorpt_correction_T_max 0.85
_exptl_absorpt_correction_T_min 0.77
_exptl_absorpt_correction_type multi-scan
_exptl_absorpt_process_details
;
Bruker AXS (2014). SADABS, Version 2014/2, Bruker AXS Inc., Madison, Wisconsin,
USA.
;
_exptl_crystal_colour colourless
_exptl_crystal_density_diffrn 1.278
_exptl_crystal_density_method 'not measured'
_exptl_crystal_description prism
_exptl_crystal_F_000 984
_exptl_crystal_size_max 0.160
_exptl_crystal_size_mid 0.120
_exptl_crystal_size_min 0.120
_refine_diff_density_max 0.348
_refine_diff_density_min -0.303
_refine_ls_extinction_method none
_refine_ls_goodness_of_fit_ref 1.050
_refine_ls_hydrogen_treatment mixed
_refine_ls_matrix_type full
_refine_ls_number_parameters 303
_refine_ls_number_reflns 4295
_refine_ls_number_restraints 0
_refine_ls_restrained_S_all 1.050
_refine_ls_R_factor_all 0.0482
_refine_ls_R_factor_gt 0.0380
_refine_ls_shift/su_max 0.000
_refine_ls_shift/su_mean 0.000
_refine_ls_structure_factor_coef Fsqd
_refine_ls_weighting_details 'w=1/[\s^2^(Fo^2^)+(0.0530P)^2^+0.7056P] where P=(Fo^2^+2Fc^2^)/3'
_refine_ls_weighting_scheme calc
_refine_ls_wR_factor_gt 0.0956
_refine_ls_wR_factor_ref 0.1010
_reflns_number_gt 3546
_reflns_number_total 4295
_reflns_threshold_expression 'I > 2\s(I)'
_cod_data_source_file c8dt00672e2.cif
_cod_data_source_block erk8018
_cod_depositor_comments 'Adding full bibliography for 7045699--7045710.cif.'
_cod_database_code 7045709

loop_
_space_group_symop_operation_xyz
'x, y, z'
'-x+1/2, y+1/2, -z+1/2'
'-x, -y, -z'
'x-1/2, -y-1/2, z-1/2'

loop_
_atom_site_type_symbol
_atom_site_label
_atom_site_fract_x
_atom_site_fract_y
_atom_site_fract_z
_atom_site_U_iso_or_equiv
_atom_site_adp_type
_atom_site_calc_flag
_atom_site_refinement_flags_adp
_atom_site_refinement_flags_posn
_atom_site_occupancy
B B1 0.64178(17) 0.45429(18) 0.24722(13) 0.0225(4) Uani d . . 1
H H1A 0.6859(17) 0.4329(18) 0.3070(13) 0.033(6) Uiso d . . 1
H H1B 0.6807(17) 0.4240(19) 0.1998(13) 0.035(6) Uiso d . . 1
C C1 0.55376(15) 0.20812(15) 0.23222(11) 0.0214(4) Uani d . . 1
H H1 0.5144 0.1516 0.2552 0.026 Uiso calc U R 1
P P1 0.51382(4) 0.35611(4) 0.23686(3) 0.01738(13) Uani d . . 1
C C2 0.63547(16) 0.17660(17) 0.19803(11) 0.0261(4) Uani d . . 1
H H2A 0.6756 0.2321 0.1748 0.031 Uiso calc U R 1
H H2B 0.6544 0.0983 0.1966 0.031 Uiso calc U R 1
C C3 0.42310(15) 0.36360(16) 0.14038(11) 0.0237(4) Uani d . . 1
H H3 0.3552 0.3248 0.1341 0.028 Uiso calc U R 1
C C4 0.44596(17) 0.41952(18) 0.07890(12) 0.0310(5) Uani d . . 1
H H4A 0.5133 0.4591 0.0835 0.037 Uiso calc U R 1
H H4B 0.3953 0.4206 0.0295 0.037 Uiso calc U R 1
C C11 0.43032(14) 0.36325(15) 0.31494(10) 0.0177(4) Uani d . . 1
C C12 0.46349(14) 0.30065(15) 0.38693(10) 0.0201(4) Uani d . . 1
C C13 0.39139(15) 0.29124(16) 0.44007(11) 0.0219(4) Uani d . . 1
H H13 0.4127 0.2474 0.4876 0.026 Uiso calc U R 1
C C14 0.28960(15) 0.34306(16) 0.42679(11) 0.0223(4) Uani d . . 1
C C15 0.26339(15) 0.41257(15) 0.35980(11) 0.0209(4) Uani d . . 1
H H15 0.1959 0.4523 0.3515 0.025 Uiso calc U R 1
C C16 0.33199(14) 0.42660(15) 0.30414(10) 0.0182(4) Uani d . . 1
C C17 0.57859(14) 0.25315(16) 0.41450(11) 0.0229(4) Uani d . . 1
H H17 0.6186 0.2609 0.3687 0.027 Uiso calc U R 1
C C18 0.57986(16) 0.12723(18) 0.43786(13) 0.0321(5) Uani d . . 1
H H18A 0.5425 0.1174 0.4835 0.048 Uiso calc U R 1
H H18B 0.6555 0.1011 0.4529 0.048 Uiso calc U R 1
H H18C 0.5424 0.0825 0.3921 0.048 Uiso calc U R 1
C C19 0.63812(16) 0.32579(19) 0.48420(12) 0.0320(5) Uani d . . 1
H H19A 0.6372 0.4058 0.4675 0.048 Uiso calc U R 1
H H19B 0.7138 0.2997 0.4993 0.048 Uiso calc U R 1
H H19C 0.6014 0.3184 0.5304 0.048 Uiso calc U R 1
C C20 0.21242(16) 0.32203(17) 0.48515(12) 0.0279(4) Uani d . . 1
H H20 0.2579 0.3168 0.5403 0.034 Uiso calc U R 1
C C21 0.15626(19) 0.20665(19) 0.46648(15) 0.0408(6) Uani d . . 1
H H21A 0.1136 0.2076 0.4117 0.061 Uiso calc U R 1
H H21B 0.1077 0.1921 0.5048 0.061 Uiso calc U R 1
H H21C 0.2115 0.1465 0.471 0.061 Uiso calc U R 1
C C22 0.12921(17) 0.41647(19) 0.48699(13) 0.0349(5) Uani d . . 1
H H22A 0.1672 0.4892 0.499 0.052 Uiso calc U R 1
H H22B 0.0863 0.3998 0.5286 0.052 Uiso calc U R 1
H H22C 0.0805 0.4212 0.4345 0.052 Uiso calc U R 1
C C23 0.29886(15) 0.51606(15) 0.23876(11) 0.0210(4) Uani d . . 1
H H23 0.3593 0.5229 0.2076 0.025 Uiso calc U R 1
C C24 0.19498(15) 0.48354(18) 0.17992(11) 0.0281(4) Uani d . . 1
H H24A 0.2048 0.4089 0.1563 0.042 Uiso calc U R 1
H H24B 0.18 0.5407 0.1371 0.042 Uiso calc U R 1
H H24C 0.1336 0.4802 0.2086 0.042 Uiso calc U R 1
C C25 0.28336(16) 0.63289(16) 0.27573(12) 0.0272(4) Uani d . . 1
H H25A 0.2205 0.6301 0.3029 0.041 Uiso calc U R 1
H H25B 0.2707 0.6906 0.2332 0.041 Uiso calc U R 1
H H25C 0.349 0.6526 0.3148 0.041 Uiso calc U R 1
C C31 0.61084(14) 0.58771(15) 0.24119(11) 0.0197(4) Uani d . . 1
C C32 0.62645(15) 0.65556(16) 0.17688(11) 0.0225(4) Uani d . . 1
F F32 0.66358(9) 0.60873(10) 0.11414(6) 0.0307(3) Uani d . . 1
C C33 0.60683(15) 0.77158(16) 0.17225(11) 0.0246(4) Uani d . . 1
F F33 0.62264(9) 0.83120(10) 0.10766(7) 0.0333(3) Uani d . . 1
C C34 0.57099(15) 0.82502(15) 0.23460(12) 0.0251(4) Uani d . . 1
F F34 0.54992(9) 0.93744(9) 0.23135(7) 0.0352(3) Uani d . . 1
C C35 0.55611(15) 0.76287(16) 0.30070(11) 0.0236(4) Uani d . . 1
F F35 0.52246(10) 0.81543(9) 0.36244(7) 0.0324(3) Uani d . . 1
C C36 0.57573(14) 0.64704(16) 0.30252(11) 0.0210(4) Uani d . . 1
F F36 0.55970(9) 0.59048(9) 0.36896(6) 0.0258(3) Uani d . . 1

loop_
_atom_site_aniso_label
_atom_site_aniso_U_11
_atom_site_aniso_U_22
_atom_site_aniso_U_33
_atom_site_aniso_U_12
_atom_site_aniso_U_13
_atom_site_aniso_U_23
B1 0.0213(11) 0.0206(11) 0.0275(11) 0.0000(9) 0.0094(9) 0.0005(9)
C1 0.0215(9) 0.0175(9) 0.0253(9) -0.0002(7) 0.0042(7) -0.0004(7)
P1 0.0172(2) 0.0166(2) 0.0190(2) 0.00075(17) 0.00527(17) 0.00022(17)
C2 0.0279(10) 0.0199(10) 0.0316(10) 0.0020(8) 0.0081(8) -0.0003(8)
C3 0.0225(10) 0.0260(10) 0.0229(9) 0.0051(8) 0.0050(8) -0.0029(8)
C4 0.0344(11) 0.0345(12) 0.0245(10) 0.0029(9) 0.0068(9) 0.0001(9)
C11 0.0172(9) 0.0169(9) 0.0195(9) -0.0033(7) 0.0043(7) -0.0017(7)
C12 0.0197(9) 0.0191(9) 0.0210(9) -0.0037(7) 0.0027(7) -0.0012(7)
C13 0.0221(9) 0.0244(10) 0.0193(9) -0.0034(8) 0.0037(7) 0.0016(7)
C14 0.0228(10) 0.0225(10) 0.0223(9) -0.0049(7) 0.0061(7) -0.0023(7)
C15 0.0180(9) 0.0206(9) 0.0242(9) -0.0003(7) 0.0045(7) -0.0023(7)
C16 0.0174(9) 0.0168(9) 0.0201(9) -0.0020(7) 0.0030(7) -0.0030(7)
C17 0.0191(9) 0.0270(10) 0.0225(9) 0.0009(8) 0.0036(7) 0.0052(8)
C18 0.0254(10) 0.0324(12) 0.0394(12) 0.0047(9) 0.0080(9) 0.0120(9)
C19 0.0242(10) 0.0448(13) 0.0255(10) -0.0043(9) 0.0011(8) 0.0011(9)
C20 0.0248(10) 0.0367(11) 0.0238(10) -0.0030(9) 0.0085(8) 0.0007(8)
C21 0.0351(12) 0.0378(13) 0.0552(14) -0.0063(10) 0.0235(11) 0.0056(11)
C22 0.0313(11) 0.0429(13) 0.0348(12) -0.0031(10) 0.0175(9) -0.0054(10)
C23 0.0200(9) 0.0194(9) 0.0244(9) 0.0017(7) 0.0065(7) 0.0020(7)
C24 0.0235(10) 0.0324(11) 0.0271(10) 0.0037(8) 0.0014(8) 0.0041(8)
C25 0.0295(11) 0.0198(10) 0.0344(11) 0.0040(8) 0.0111(8) 0.0028(8)
C31 0.0149(8) 0.0203(9) 0.0237(9) -0.0028(7) 0.0031(7) 0.0002(7)
C32 0.0196(9) 0.0271(10) 0.0213(9) -0.0030(8) 0.0050(7) -0.0017(8)
F32 0.0361(6) 0.0337(6) 0.0256(6) -0.0037(5) 0.0147(5) -0.0012(5)
C33 0.0202(9) 0.0258(10) 0.0272(10) -0.0042(8) 0.0025(8) 0.0104(8)
F33 0.0342(7) 0.0333(6) 0.0323(6) -0.0039(5) 0.0064(5) 0.0151(5)
C34 0.0214(10) 0.0160(9) 0.0368(11) -0.0001(7) 0.0025(8) 0.0037(8)
F34 0.0375(7) 0.0169(6) 0.0521(7) 0.0035(5) 0.0110(6) 0.0065(5)
C35 0.0227(10) 0.0218(10) 0.0269(10) -0.0007(8) 0.0061(8) -0.0031(8)
F35 0.0406(7) 0.0241(6) 0.0349(6) 0.0033(5) 0.0134(5) -0.0062(5)
C36 0.0188(9) 0.0218(10) 0.0225(9) -0.0034(7) 0.0042(7) 0.0028(7)
F36 0.0326(6) 0.0236(6) 0.0234(5) -0.0012(5) 0.0106(5) 0.0029(4)

loop_
_atom_type_symbol
_atom_type_description
_atom_type_scat_dispersion_real
_atom_type_scat_dispersion_imag
_atom_type_scat_source
C C 0.0181 0.0091 'International Tables Vol C Tables 4.2.6.8 and 6.1.1.4'
H H 0.0000 0.0000 'International Tables Vol C Tables 4.2.6.8 and 6.1.1.4'
B B 0.0090 0.0039 'International Tables Vol C Tables 4.2.6.8 and 6.1.1.4'
F F 0.0727 0.0534 'International Tables Vol C Tables 4.2.6.8 and 6.1.1.4'
P P 0.2955 0.4335 'International Tables Vol C Tables 4.2.6.8 and 6.1.1.4'

loop_
_geom_angle_atom_site_label_1
_geom_angle_atom_site_label_2
_geom_angle_atom_site_label_3
_geom_angle
C31 B1 P1 112.73(13)
C31 B1 H1A 110.9(11)
P1 B1 H1A 102.3(11)
C31 B1 H1B 114.3(12)
P1 B1 H1B 102.3(12)
H1A B1 H1B 113.4(16)
C2 C1 P1 122.03(15)
C2 C1 H1 119.0
P1 C1 H1 119.0
C3 P1 C1 97.96(8)
C3 P1 C11 107.76(8)
C1 P1 C11 105.83(8)
C3 P1 B1 114.67(9)
C1 P1 B1 110.09(9)
C11 P1 B1 118.28(8)
C1 C2 H2A 120.0
C1 C2 H2B 120.0
H2A C2 H2B 120.0
C4 C3 P1 123.47(16)
C4 C3 H3 118.3
P1 C3 H3 118.3
C3 C4 H4A 120.0
C3 C4 H4B 120.0
H4A C4 H4B 120.0
C16 C11 C12 119.43(16)
C16 C11 P1 121.71(13)
C12 C11 P1 118.83(13)
C13 C12 C11 118.47(16)
C13 C12 C17 117.18(15)
C11 C12 C17 124.02(16)
C14 C13 C12 122.86(16)
C14 C13 H13 118.6
C12 C13 H13 118.6
C15 C14 C13 117.45(16)
C15 C14 C20 123.00(17)
C13 C14 C20 119.55(16)
C14 C15 C16 122.72(17)
C14 C15 H15 118.6
C16 C15 H15 118.6
C15 C16 C11 118.38(16)
C15 C16 C23 116.95(15)
C11 C16 C23 124.52(15)
C18 C17 C12 113.29(15)
C18 C17 C19 111.02(16)
C12 C17 C19 109.02(16)
C18 C17 H17 107.8
C12 C17 H17 107.8
C19 C17 H17 107.8
C17 C18 H18A 109.5
C17 C18 H18B 109.5
H18A C18 H18B 109.5
C17 C18 H18C 109.5
H18A C18 H18C 109.5
H18B C18 H18C 109.5
C17 C19 H19A 109.5
C17 C19 H19B 109.5
H19A C19 H19B 109.5
C17 C19 H19C 109.5
H19A C19 H19C 109.5
H19B C19 H19C 109.5
C14 C20 C22 114.23(16)
C14 C20 C21 109.27(16)
C22 C20 C21 111.15(17)
C14 C20 H20 107.3
C22 C20 H20 107.3
C21 C20 H20 107.3
C20 C21 H21A 109.5
C20 C21 H21B 109.5
H21A C21 H21B 109.5
C20 C21 H21C 109.5
H21A C21 H21C 109.5
H21B C21 H21C 109.5
C20 C22 H22A 109.5
C20 C22 H22B 109.5
H22A C22 H22B 109.5
C20 C22 H22C 109.5
H22A C22 H22C 109.5
H22B C22 H22C 109.5
C16 C23 C24 112.55(15)
C16 C23 C25 110.93(15)
C24 C23 C25 109.46(15)
C16 C23 H23 107.9
C24 C23 H23 107.9
C25 C23 H23 107.9
C23 C24 H24A 109.5
C23 C24 H24B 109.5
H24A C24 H24B 109.5
C23 C24 H24C 109.5
H24A C24 H24C 109.5
H24B C24 H24C 109.5
C23 C25 H25A 109.5
C23 C25 H25B 109.5
H25A C25 H25B 109.5
C23 C25 H25C 109.5
H25A C25 H25C 109.5
H25B C25 H25C 109.5
C36 C31 C32 114.02(16)
C36 C31 B1 123.09(16)
C32 C31 B1 122.66(16)
F32 C32 C33 116.03(16)
F32 C32 C31 119.96(16)
C33 C32 C31 124.01(17)
F33 C33 C34 120.35(17)
F33 C33 C32 120.56(17)
C34 C33 C32 119.09(17)
F34 C34 C33 120.43(17)
F34 C34 C35 119.93(17)
C33 C34 C35 119.64(17)
F35 C35 C34 119.73(17)
F35 C35 C36 120.91(16)
C34 C35 C36 119.36(17)
F36 C36 C35 116.71(16)
F36 C36 C31 119.42(16)
C35 C36 C31 123.86(17)

loop_
_geom_bond_atom_site_label_1
_geom_bond_atom_site_label_2
_geom_bond_distance
B1 C31 1.612(3)
B1 P1 1.950(2)
B1 H1A 1.09(2)
B1 H1B 1.07(2)
C1 C2 1.314(3)
C1 P1 1.8131(18)
C1 H1 0.95
P1 C3 1.8083(18)
P1 C11 1.8289(18)
C2 H2A 0.95
C2 H2B 0.95
C3 C4 1.305(3)
C3 H3 0.95
C4 H4A 0.95
C4 H4B 0.95
C11 C16 1.417(2)
C11 C12 1.417(2)
C12 C13 1.388(2)
C12 C17 1.530(2)
C13 C14 1.388(3)
C13 H13 0.95
C14 C15 1.386(3)
C14 C20 1.521(3)
C15 C16 1.394(2)
C15 H15 0.95
C16 C23 1.526(2)
C17 C18 1.530(3)
C17 C19 1.532(3)
C17 H17 1.0
C18 H18A 0.98
C18 H18B 0.98
C18 H18C 0.98
C19 H19A 0.98
C19 H19B 0.98
C19 H19C 0.98
C20 C22 1.523(3)
C20 C21 1.531(3)
C20 H20 1.0
C21 H21A 0.98
C21 H21B 0.98
C21 H21C 0.98
C22 H22A 0.98
C22 H22B 0.98
C22 H22C 0.98
C23 C24 1.529(3)
C23 C25 1.535(3)
C23 H23 1.0
C24 H24A 0.98
C24 H24B 0.98
C24 H24C 0.98
C25 H25A 0.98
C25 H25B 0.98
C25 H25C 0.98
C31 C36 1.386(3)
C31 C32 1.391(3)
C32 F32 1.351(2)
C32 C33 1.383(3)
C33 F33 1.343(2)
C33 C34 1.371(3)
C34 F34 1.345(2)
C34 C35 1.376(3)
C35 F35 1.345(2)
C35 C36 1.381(3)
C36 F36 1.352(2)

loop_
_geom_hbond_atom_site_label_D
_geom_hbond_atom_site_label_H
_geom_hbond_atom_site_label_A
_geom_hbond_site_symmetry_A
_geom_hbond_distance_DH
_geom_hbond_distance_HA
_geom_hbond_distance_DA
_geom_hbond_angle_DHA
C1 H1 F34 1_545 0.95 2.60 3.178(2) 119.8
C2 H2B F34 1_545 0.95 2.43 3.092(2) 126.8
C4 H4A F32 . 0.95 2.55 3.472(2) 163.4
C4 H4B F32 3_665 0.95 2.43 3.316(2) 155.0

loop_
_geom_torsion_atom_site_label_1
_geom_torsion_atom_site_label_2
_geom_torsion_atom_site_label_3
_geom_torsion_atom_site_label_4
_geom_torsion
C2 C1 P1 C3 86.55(18)
C2 C1 P1 C11 -162.35(16)
C2 C1 P1 B1 -33.45(19)
C1 P1 C3 C4 -108.99(18)
C11 P1 C3 C4 141.49(17)
B1 P1 C3 C4 7.5(2)
C3 P1 C11 C16 -32.34(16)
C1 P1 C11 C16 -136.35(14)
B1 P1 C11 C16 99.73(15)
C3 P1 C11 C12 145.62(14)
C1 P1 C11 C12 41.61(16)
B1 P1 C11 C12 -82.31(16)
C16 C11 C12 C13 8.4(2)
P1 C11 C12 C13 -169.62(13)
C16 C11 C12 C17 -164.74(16)
P1 C11 C12 C17 17.3(2)
C11 C12 C13 C14 -1.8(3)
C17 C12 C13 C14 171.77(17)
C12 C13 C14 C15 -4.2(3)
C12 C13 C14 C20 175.90(17)
C13 C14 C15 C16 3.7(3)
C20 C14 C15 C16 -176.39(17)
C14 C15 C16 C11 2.8(3)
C14 C15 C16 C23 -173.13(16)
C12 C11 C16 C15 -8.8(2)
P1 C11 C16 C15 169.12(13)
C12 C11 C16 C23 166.73(16)
P1 C11 C16 C23 -15.3(2)
C13 C12 C17 C18 56.8(2)
C11 C12 C17 C18 -130.02(18)
C13 C12 C17 C19 -67.4(2)
C11 C12 C17 C19 105.8(2)
C15 C14 C20 C22 -24.8(3)
C13 C14 C20 C22 155.12(18)
C15 C14 C20 C21 100.4(2)
C13 C14 C20 C21 -79.7(2)
C15 C16 C23 C24 -67.5(2)
C11 C16 C23 C24 116.91(19)
C15 C16 C23 C25 55.6(2)
C11 C16 C23 C25 -120.06(18)
P1 B1 C31 C36 74.0(2)
P1 B1 C31 C32 -111.94(17)
C36 C31 C32 F32 178.12(15)
B1 C31 C32 F32 3.6(3)
C36 C31 C32 C33 -1.4(3)
B1 C31 C32 C33 -175.99(17)
F32 C32 C33 F33 1.2(3)
C31 C32 C33 F33 -179.21(16)
F32 C32 C33 C34 -178.78(16)
C31 C32 C33 C34 0.8(3)
F33 C33 C34 F34 0.8(3)
C32 C33 C34 F34 -179.16(16)
F33 C33 C34 C35 -179.43(16)
C32 C33 C34 C35 0.6(3)
F34 C34 C35 F35 -1.2(3)
C33 C34 C35 F35 179.04(16)
F34 C34 C35 C36 178.58(16)
C33 C34 C35 C36 -1.1(3)
F35 C35 C36 F36 -0.2(3)
C34 C35 C36 F36 -179.98(16)
F35 C35 C36 C31 -179.76(16)
C34 C35 C36 C31 0.4(3)
C32 C31 C36 F36 -178.77(15)
B1 C31 C36 F36 -4.2(3)
C32 C31 C36 C35 0.8(3)
B1 C31 C36 C35 175.35(17)
